data_7062120
loop_
_publ_author_name
'Mast, Nicolas'
'Erb, William'
'Nauton, Lionel'
'Moreau, Pascale'
'Mongin, Olivier'
'Roisnel, Thierry'
'Macaigne, Margaux'
'Robert, Thomas'
'Bach, St\'ephane'
'Picot, Laurent'
'Thi\'ery, Val\'erie'
'Hurvois, Jean-Pierre'
'Mongin, Florence'

_publ_section_title
;
 From benzofuro-, benzothieno- and 10-methylindolo-[2,3-b]-fused
 benzothiopyrano[4,3,2-de]quinolines to the corresponding
 benzothiopyrano[4,3,2-de]1,8-naphthyridines: synthesis and properties of
 these hexacyclic heteroaromatic compounds
;
_journal_issue 1
_journal_name_full 'New Journal of Chemistry'
_journal_page_first 258
_journal_page_last 283
_journal_paper_doi 10.1039/D2NJ04567B
_journal_volume 47
_journal_year 2023
_chemical_compound_source 'synthesis as described'
_chemical_formula_moiety 'C18 H17 F2 N O3'
_chemical_formula_sum 'C18 H17 F2 N O3'
_chemical_formula_weight 333.33
_space_group_crystal_system triclinic
_space_group_IT_number 2
_space_group_name_Hall '-P 1'
_space_group_name_H-M_alt 'P -1'
_atom_sites_solution_hydrogens geom
_atom_sites_solution_primary dual
_atom_sites_solution_secondary difmap
_audit_update_record
;
2022-09-01 deposited with the CCDC.	2022-11-28 downloaded from the CCDC.
;
_cell_angle_alpha 70.454(4)
_cell_angle_beta 81.368(4)
_cell_angle_gamma 75.963(4)
_cell_formula_units_Z 4
_cell_length_a 9.0170(11)
_cell_length_b 11.7369(15)
_cell_length_c 17.176(2)
_cell_measurement_reflns_used 6911
_cell_measurement_temperature 150(2)
_cell_measurement_theta_max 26.9857
_cell_measurement_theta_min 2.3340
_cell_measurement_wavelength 0.710730
_cell_volume 1657.1(4)
_computing_cell_refinement 'APEX3 (Bruker, 2015)'
_computing_data_collection 'Bruker APEX3 (Bruker, 2015)'
_computing_data_reduction 'SAINT (Bruker, 2014)'
_computing_molecular_graphics
;
   'SXGRAPH (L. Farrugia, 1999), Mercury (CSD, 2020)'
;
_computing_publication_material 'CRYSCALC (T. Roisnel, local program, 2020)'
_computing_structure_refinement 'SHELXL-2018_3 (Sheldrick, 2018)'
_computing_structure_solution 'SHELXT (G. Sheldrick, 2015)'
_diffrn_ambient_temperature 150(2)
_diffrn_detector 'CCD plate'
_diffrn_detector_area_resol_mean 10.4167
_diffrn_measured_fraction_theta_full 0.993
_diffrn_measured_fraction_theta_max 0.963
_diffrn_measurement_device_type 'APEXII Bruker-AXS'
_diffrn_measurement_method 'CCD rotation images, thin slices'
_diffrn_orient_matrix_UB_11 0.0572562
_diffrn_orient_matrix_UB_12 -0.0475973
_diffrn_orient_matrix_UB_13 -0.0376921
_diffrn_orient_matrix_UB_21 0.0986002
_diffrn_orient_matrix_UB_22 0.0145760
_diffrn_orient_matrix_UB_23 0.0108750
_diffrn_orient_matrix_UB_31 0.0115128
_diffrn_orient_matrix_UB_32 -0.0778600
_diffrn_orient_matrix_UB_33 0.0479369
_diffrn_radiation_monochromator 'multilayer monochromator'
_diffrn_radiation_probe x-ray
_diffrn_radiation_source 'Incoatec microfocus sealed tube'
_diffrn_radiation_type MoK\a
_diffrn_radiation_wavelength 0.71073
_diffrn_reflns_av_R_equivalents 0.0379
_diffrn_reflns_av_unetI/netI 0.0479
_diffrn_reflns_limit_h_max 11
_diffrn_reflns_limit_h_min -11
_diffrn_reflns_limit_k_max 15
_diffrn_reflns_limit_k_min -13
_diffrn_reflns_limit_l_max 21
_diffrn_reflns_limit_l_min -22
_diffrn_reflns_number 21285
_diffrn_reflns_theta_full 25.242
_diffrn_reflns_theta_max 27.473
_diffrn_reflns_theta_min 1.912
_diffrn_source_current 1.0
_diffrn_source_power 50.0
_diffrn_source_voltage 50.0
_exptl_absorpt_coefficient_mu 0.106
_exptl_absorpt_correction_T_max 0.951
_exptl_absorpt_correction_T_min 0.626
_exptl_absorpt_correction_type multi-scan
_exptl_absorpt_process_details
;
  [Sheldrick, G.M. (2014). SADABS Bruker AXS Inc., Madison, Wisconsin, USA]
;
_exptl_crystal_colour colourless
_exptl_crystal_density_diffrn 1.336
_exptl_crystal_description prism
_exptl_crystal_F_000 696
_exptl_crystal_size_max 0.630
_exptl_crystal_size_mid 0.550
_exptl_crystal_size_min 0.470
_refine_diff_density_max 0.600
_refine_diff_density_min -0.260
_refine_diff_density_rms 0.046
_refine_ls_extinction_method none
_refine_ls_goodness_of_fit_ref 0.977
_refine_ls_hydrogen_treatment constr
_refine_ls_matrix_type full
_refine_ls_number_parameters 443
_refine_ls_number_reflns 7335
_refine_ls_number_restraints 0
_refine_ls_restrained_S_all 0.977
_refine_ls_R_factor_all 0.0741
_refine_ls_R_factor_gt 0.0468
_refine_ls_shift/su_max 0.011
_refine_ls_shift/su_mean 0.002
_refine_ls_structure_factor_coef Fsqd
_refine_ls_weighting_details 'w=1/[\s^2^(Fo^2^)+(0.0909P)^2^+0.2133P] where P=(Fo^2^+2Fc^2^)/3'
_refine_ls_weighting_scheme calc
_refine_ls_wR_factor_gt 0.1316
_refine_ls_wR_factor_ref 0.1511
_reflns_number_gt 5203
_reflns_number_total 7335
_reflns_threshold_expression >2sigma(I)
_cod_data_source_file d2nj04567b2.cif
_cod_data_source_block NM077
_cod_depositor_comments 'Adding full bibliography for 7062120--7062126.cif.'
_cod_original_cell_volume 1657.2(4)
_cod_database_code 7062120

loop_
_space_group_symop_operation_xyz
'x, y, z'
'-x, -y, -z'

loop_
_atom_site_label
_atom_site_type_symbol
_atom_site_fract_x
_atom_site_fract_y
_atom_site_fract_z
_atom_site_U_iso_or_equiv
_atom_site_adp_type
_atom_site_occupancy
_atom_site_site_symmetry_order
_atom_site_calc_flag
_atom_site_refinement_flags_posn
_atom_site_refinement_flags_adp
_atom_site_refinement_flags_occupancy
_atom_site_disorder_assembly
_atom_site_disorder_group
F1 F 0.19994(16) 0.25828(12) 0.72798(8) 0.0504(3) Uani 1 1 d . . . . .
C2 C 0.2572(2) 0.33886(18) 0.75019(11) 0.0302(4) Uani 1 1 d . . . . .
C3 C 0.2192(2) 0.46202(19) 0.70737(11) 0.0327(4) Uani 1 1 d . . . . .
H3 H 0.156378 0.490551 0.662147 0.039 Uiso 1 1 calc R U . . .
C4 C 0.2748(2) 0.54394(19) 0.73175(12) 0.0357(5) Uani 1 1 d . . . . .
H4 H 0.250195 0.629860 0.702790 0.043 Uiso 1 1 calc R U . . .
C5 C 0.3658(2) 0.50202(17) 0.79782(11) 0.0304(4) Uani 1 1 d . . . . .
H5 H 0.402542 0.558713 0.814745 0.036 Uiso 1 1 calc R U . . .
C6 C 0.40262(19) 0.37666(16) 0.83896(10) 0.0236(4) Uani 1 1 d . . . . .
C7 C 0.3496(2) 0.29303(17) 0.81528(11) 0.0275(4) Uani 1 1 d . . . . .
H7 H 0.376048 0.206800 0.843017 0.033 Uiso 1 1 calc R U . . .
N8 N 0.49751(16) 0.33149(14) 0.90847(8) 0.0238(3) Uani 1 1 d . . . . .
C9 C 0.4244(2) 0.29211(17) 0.98752(10) 0.0248(4) Uani 1 1 d . . . . .
O10 O 0.28552(14) 0.31686(13) 0.99710(8) 0.0359(3) Uani 1 1 d . . . . .
C11 C 0.51688(19) 0.21437(16) 1.05872(10) 0.0242(4) Uani 1 1 d . . . . .
C12 C 0.4835(2) 0.24262(18) 1.13286(11) 0.0292(4) Uani 1 1 d . . . . .
H12 H 0.406595 0.312777 1.135931 0.035 Uiso 1 1 calc R U . . .
C13 C 0.5610(2) 0.16961(19) 1.20198(12) 0.0355(5) Uani 1 1 d . . . . .
H13 H 0.538590 0.190831 1.251835 0.043 Uiso 1 1 calc R U . . .
C14 C 0.6713(2) 0.06559(19) 1.19889(12) 0.0365(5) Uani 1 1 d . . . . .
H14 H 0.723759 0.015340 1.246679 0.044 Uiso 1 1 calc R U . . .
C15 C 0.7049(2) 0.03506(18) 1.12647(12) 0.0349(5) Uani 1 1 d . . . . .
H15 H 0.780311 -0.036009 1.123686 0.042 Uiso 1 1 calc R U . . .
C16 C 0.6270(2) 0.10953(17) 1.05830(11) 0.0285(4) Uani 1 1 d . . . . .
F17 F 0.65965(14) 0.07861(11) 0.98732(7) 0.0417(3) Uani 1 1 d . . . . .
C18 C 0.65440(19) 0.33810(16) 0.88908(11) 0.0235(4) Uani 1 1 d . . . . .
O19 O 0.71601(14) 0.34066(12) 0.82185(7) 0.0315(3) Uani 1 1 d . . . . .
O20 O 0.71267(13) 0.34515(11) 0.95308(7) 0.0247(3) Uani 1 1 d . . . . .
C21 C 0.88026(19) 0.33895(17) 0.95285(11) 0.0255(4) Uani 1 1 d . . . . .
C22 C 0.9720(2) 0.21891(18) 0.94032(14) 0.0358(5) Uani 1 1 d . . . . .
H22A H 0.935238 0.149159 0.981943 0.054 Uiso 1 1 calc R U . . .
H22B H 1.080675 0.211769 0.946130 0.054 Uiso 1 1 calc R U . . .
H22C H 0.959525 0.218229 0.884790 0.054 Uiso 1 1 calc R U . . .
C23 C 0.8910(2) 0.3427(2) 1.03896(12) 0.0339(4) Uani 1 1 d . . . . .
H23A H 0.826348 0.419303 1.045938 0.051 Uiso 1 1 calc R U . . .
H23B H 0.997681 0.339445 1.046610 0.051 Uiso 1 1 calc R U . . .
H23C H 0.856061 0.271646 1.080125 0.051 Uiso 1 1 calc R U . . .
C24 C 0.9252(2) 0.45163(18) 0.88718(12) 0.0338(4) Uani 1 1 d . . . . .
H24A H 0.914285 0.448392 0.832091 0.051 Uiso 1 1 calc R U . . .
H24B H 1.031975 0.452405 0.891741 0.051 Uiso 1 1 calc R U . . .
H24C H 0.858340 0.526758 0.895370 0.051 Uiso 1 1 calc R U . . .
F51 F -0.26983(17) 0.64811(14) 0.73389(7) 0.0602(4) Uani 1 1 d . . . . .
C52 C -0.2297(2) 0.6373(2) 0.65702(11) 0.0364(5) Uani 1 1 d . . . . .
C53 C -0.2792(2) 0.55172(19) 0.63556(13) 0.0388(5) Uani 1 1 d . . . . .
H53 H -0.338555 0.497943 0.674181 0.047 Uiso 1 1 calc R U . . .
C54 C -0.2405(2) 0.54561(19) 0.55653(13) 0.0386(5) Uani 1 1 d . . . . .
H54 H -0.275298 0.487702 0.539881 0.046 Uiso 1 1 calc R U . . .
C55 C -0.1521(2) 0.62200(17) 0.50085(12) 0.0307(4) Uani 1 1 d . . . . .
H55 H -0.125336 0.616302 0.446442 0.037 Uiso 1 1 calc R U . . .
C56 C -0.10278(19) 0.70686(16) 0.52482(10) 0.0238(4) Uani 1 1 d . . . . .
C57 C -0.1407(2) 0.71653(18) 0.60345(11) 0.0307(4) Uani 1 1 d . . . . .
H57 H -0.107390 0.774972 0.620242 0.037 Uiso 1 1 calc R U . . .
N58 N -0.00828(16) 0.78684(14) 0.46711(9) 0.0261(3) Uani 1 1 d . . . . .
C59 C -0.0817(2) 0.88366(17) 0.40296(12) 0.0286(4) Uani 1 1 d . . . . .
O60 O -0.22062(15) 0.91170(13) 0.40618(9) 0.0420(4) Uani 1 1 d . . . . .
C61A C 0.0119(2) 0.94402(17) 0.32777(11) 0.0275(4) Uani 0.785(2) 1 d . . P A 1
C62A C 0.1053(2) 0.87934(19) 0.27794(12) 0.0344(5) Uani 0.785(2) 1 d . . P A 1
H62A H 0.119266 0.791904 0.294635 0.041 Uiso 0.785(2) 1 calc R U P A 1
C63A C 0.1780(3) 0.9398(2) 0.20468(13) 0.0408(5) Uani 0.785(2) 1 d . . P A 1
H63A H 0.240862 0.894367 0.170925 0.049 Uiso 0.785(2) 1 calc R U P A 1
C64A C 0.1590(3) 1.0672(2) 0.18054(13) 0.0439(6) Uani 0.785(2) 1 d . . P A 1
H64A H 0.210001 1.108968 0.130342 0.053 Uiso 0.785(2) 1 calc R U P A 1
C65A C 0.0665(3) 1.1341(2) 0.22884(12) 0.0392(5) Uani 0.785(2) 1 d . . P A 1
H65A H 0.053686 1.221413 0.212743 0.047 Uiso 0.785(2) 1 calc R U P A 1
C66A C -0.0061(2) 1.07112(18) 0.30048(12) 0.0324(4) Uani 0.785(2) 1 d . . P A 1
F67A F -0.09152(18) 1.13458(13) 0.34894(10) 0.0433(4) Uani 0.785(2) 1 d . . P A 1
C61B C 0.0119(2) 0.94402(17) 0.32777(11) 0.0275(4) Uani 0.215(2) 1 d . . P A 2
C62B C 0.1053(2) 0.87934(19) 0.27794(12) 0.0344(5) Uani 0.215(2) 1 d . . P A 2
C63B C 0.1780(3) 0.9398(2) 0.20468(13) 0.0408(5) Uani 0.215(2) 1 d . . P A 2
H63B H 0.240862 0.894367 0.170925 0.049 Uiso 0.215(2) 1 calc R U P A 2
C64B C 0.1590(3) 1.0672(2) 0.18054(13) 0.0439(6) Uani 0.215(2) 1 d . . P A 2
H64B H 0.210001 1.108968 0.130342 0.053 Uiso 0.215(2) 1 calc R U P A 2
C65B C 0.0665(3) 1.1341(2) 0.22884(12) 0.0392(5) Uani 0.215(2) 1 d . . P A 2
H65B H 0.053686 1.221413 0.212743 0.047 Uiso 0.215(2) 1 calc R U P A 2
C66B C -0.0061(2) 1.07112(18) 0.30048(12) 0.0324(4) Uani 0.215(2) 1 d . . P A 2
H66B H -0.072113 1.117023 0.333012 0.039 Uiso 0.215(2) 1 calc R U P A 2
F67B F 0.1305(6) 0.7600(5) 0.3162(4) 0.0433(4) Uani 0.215(2) 1 d . . P A 2
C68 C 0.1461(2) 0.76404(17) 0.48515(11) 0.0247(4) Uani 1 1 d . . . . .
O69 O 0.20333(15) 0.66829(12) 0.53269(8) 0.0341(3) Uani 1 1 d . . . . .
O70 O 0.20846(13) 0.86059(11) 0.44581(8) 0.0272(3) Uani 1 1 d . . . . .
C71 C 0.37807(19) 0.84988(17) 0.44280(12) 0.0284(4) Uani 1 1 d . . . . .
C72 C 0.4258(2) 0.8253(2) 0.52851(12) 0.0365(5) Uani 1 1 d . . . . .
H72A H 0.362682 0.887459 0.552744 0.055 Uiso 1 1 calc R U . . .
H72B H 0.533926 0.829575 0.524921 0.055 Uiso 1 1 calc R U . . .
H72C H 0.411798 0.742855 0.563486 0.055 Uiso 1 1 calc R U . . .
C73 C 0.3952(2) 0.9773(2) 0.38704(15) 0.0470(6) Uani 1 1 d . . . . .
H73A H 0.354628 0.993594 0.333669 0.071 Uiso 1 1 calc R U . . .
H73B H 0.503930 0.981572 0.378167 0.071 Uiso 1 1 calc R U . . .
H73C H 0.338293 1.039146 0.413149 0.071 Uiso 1 1 calc R U . . .
C74 C 0.4603(2) 0.7507(2) 0.40459(14) 0.0417(5) Uani 1 1 d . . . . .
H74A H 0.447005 0.669675 0.442485 0.063 Uiso 1 1 calc R U . . .
H74B H 0.569735 0.752488 0.394466 0.063 Uiso 1 1 calc R U . . .
H74C H 0.417514 0.765655 0.352034 0.063 Uiso 1 1 calc R U . . .

loop_
_atom_site_aniso_label
_atom_site_aniso_U_11
_atom_site_aniso_U_22
_atom_site_aniso_U_33
_atom_site_aniso_U_23
_atom_site_aniso_U_13
_atom_site_aniso_U_12
F1 0.0602(8) 0.0564(8) 0.0455(7) -0.0175(6) -0.0159(6) -0.0221(7)
C2 0.0305(10) 0.0391(11) 0.0243(9) -0.0111(8) -0.0022(8) -0.0118(8)
C3 0.0285(10) 0.0455(12) 0.0197(9) -0.0041(8) -0.0052(7) -0.0063(8)
C4 0.0395(11) 0.0298(11) 0.0287(10) 0.0016(8) -0.0065(9) -0.0034(9)
C5 0.0352(11) 0.0276(10) 0.0267(10) -0.0039(8) -0.0032(8) -0.0091(8)
C6 0.0208(8) 0.0301(9) 0.0179(8) -0.0035(7) -0.0002(7) -0.0078(7)
C7 0.0292(10) 0.0256(9) 0.0248(9) -0.0028(7) -0.0022(7) -0.0076(7)
N8 0.0213(7) 0.0305(8) 0.0177(7) -0.0020(6) -0.0031(6) -0.0086(6)
C9 0.0235(9) 0.0299(10) 0.0203(9) -0.0057(7) -0.0006(7) -0.0081(7)
O10 0.0215(7) 0.0532(9) 0.0253(7) -0.0033(6) -0.0022(5) -0.0058(6)
C11 0.0219(9) 0.0278(9) 0.0204(9) -0.0019(7) -0.0014(7) -0.0088(7)
C12 0.0288(10) 0.0336(10) 0.0237(9) -0.0062(8) -0.0005(7) -0.0080(8)
C13 0.0413(12) 0.0430(12) 0.0210(9) -0.0032(9) -0.0042(8) -0.0146(9)
C14 0.0384(11) 0.0361(11) 0.0285(10) 0.0070(9) -0.0131(9) -0.0138(9)
C15 0.0312(10) 0.0273(10) 0.0373(11) 0.0017(8) -0.0049(8) -0.0050(8)
C16 0.0293(10) 0.0290(10) 0.0261(9) -0.0056(8) 0.0018(8) -0.0106(8)
F17 0.0506(8) 0.0368(7) 0.0347(6) -0.0137(5) 0.0004(5) -0.0022(5)
C18 0.0229(9) 0.0219(9) 0.0233(9) -0.0027(7) -0.0029(7) -0.0056(7)
O19 0.0284(7) 0.0430(8) 0.0219(7) -0.0078(6) 0.0016(5) -0.0103(6)
O20 0.0182(6) 0.0330(7) 0.0234(6) -0.0075(5) -0.0015(5) -0.0080(5)
C21 0.0178(8) 0.0309(10) 0.0284(9) -0.0081(8) -0.0021(7) -0.0075(7)
C22 0.0254(10) 0.0345(11) 0.0463(12) -0.0137(9) -0.0047(9) -0.0012(8)
C23 0.0278(10) 0.0458(12) 0.0304(10) -0.0112(9) -0.0063(8) -0.0101(9)
C24 0.0276(10) 0.0361(11) 0.0364(11) -0.0055(9) -0.0006(8) -0.0137(8)
F51 0.0716(10) 0.0721(10) 0.0255(7) -0.0117(6) 0.0098(6) -0.0070(8)
C52 0.0351(11) 0.0439(12) 0.0178(9) -0.0039(8) 0.0013(8) 0.0045(9)
C53 0.0323(11) 0.0306(11) 0.0400(12) 0.0034(9) 0.0056(9) -0.0070(8)
C54 0.0377(12) 0.0314(11) 0.0477(13) -0.0120(10) 0.0016(10) -0.0124(9)
C55 0.0317(10) 0.0319(10) 0.0292(10) -0.0110(8) -0.0005(8) -0.0066(8)
C56 0.0217(9) 0.0240(9) 0.0210(9) -0.0009(7) -0.0023(7) -0.0042(7)
C57 0.0324(10) 0.0319(10) 0.0273(10) -0.0093(8) -0.0059(8) -0.0036(8)
N58 0.0214(8) 0.0280(8) 0.0257(8) -0.0009(6) -0.0057(6) -0.0070(6)
C59 0.0257(10) 0.0277(10) 0.0296(10) -0.0027(8) -0.0053(8) -0.0071(7)
O60 0.0242(7) 0.0446(9) 0.0428(8) 0.0069(7) -0.0072(6) -0.0067(6)
C61A 0.0264(9) 0.0318(10) 0.0223(9) 0.0004(8) -0.0089(7) -0.0103(8)
C62A 0.0342(11) 0.0321(11) 0.0346(11) -0.0048(9) -0.0039(9) -0.0096(8)
C63A 0.0429(12) 0.0511(14) 0.0307(11) -0.0132(10) 0.0033(9) -0.0169(10)
C64A 0.0507(13) 0.0575(15) 0.0244(10) -0.0011(10) -0.0021(9) -0.0300(11)
C65A 0.0496(13) 0.0341(11) 0.0315(11) 0.0036(9) -0.0127(9) -0.0179(10)
C66A 0.0332(10) 0.0326(11) 0.0310(10) -0.0053(8) -0.0096(8) -0.0084(8)
F67A 0.0458(9) 0.0337(8) 0.0475(9) -0.0131(7) 0.0032(7) -0.0064(7)
C61B 0.0264(9) 0.0318(10) 0.0223(9) 0.0004(8) -0.0089(7) -0.0103(8)
C62B 0.0342(11) 0.0321(11) 0.0346(11) -0.0048(9) -0.0039(9) -0.0096(8)
C63B 0.0429(12) 0.0511(14) 0.0307(11) -0.0132(10) 0.0033(9) -0.0169(10)
C64B 0.0507(13) 0.0575(15) 0.0244(10) -0.0011(10) -0.0021(9) -0.0300(11)
C65B 0.0496(13) 0.0341(11) 0.0315(11) 0.0036(9) -0.0127(9) -0.0179(10)
C66B 0.0332(10) 0.0326(11) 0.0310(10) -0.0053(8) -0.0096(8) -0.0084(8)
F67B 0.0458(9) 0.0337(8) 0.0475(9) -0.0131(7) 0.0032(7) -0.0064(7)
C68 0.0239(9) 0.0283(10) 0.0209(9) -0.0062(8) -0.0032(7) -0.0052(7)
O69 0.0298(7) 0.0323(8) 0.0319(7) 0.0032(6) -0.0083(6) -0.0064(6)
O70 0.0201(6) 0.0269(7) 0.0315(7) -0.0027(5) -0.0062(5) -0.0057(5)
C71 0.0170(9) 0.0343(10) 0.0320(10) -0.0065(8) -0.0035(7) -0.0061(7)
C72 0.0264(10) 0.0491(13) 0.0366(11) -0.0155(10) -0.0081(8) -0.0061(9)
C73 0.0310(11) 0.0437(13) 0.0580(14) 0.0044(11) -0.0108(10) -0.0165(10)
C74 0.0277(10) 0.0594(14) 0.0414(12) -0.0237(11) 0.0004(9) -0.0056(10)

loop_
_atom_type_symbol
_atom_type_description
_atom_type_scat_dispersion_real
_atom_type_scat_dispersion_imag
_atom_type_scat_source
C C 0.0033 0.0016 'International Tables Vol C Tables 4.2.6.8 and 6.1.1.4'
H H 0.0000 0.0000 'International Tables Vol C Tables 4.2.6.8 and 6.1.1.4'
F F 0.0171 0.0103 'International Tables Vol C Tables 4.2.6.8 and 6.1.1.4'
N N 0.0061 0.0033 'International Tables Vol C Tables 4.2.6.8 and 6.1.1.4'
O O 0.0106 0.0060 'International Tables Vol C Tables 4.2.6.8 and 6.1.1.4'

loop_
_geom_angle_atom_site_label_1
_geom_angle_atom_site_label_2
_geom_angle_atom_site_label_3
_geom_angle
_geom_angle_site_symmetry_1
_geom_angle_site_symmetry_3
_geom_angle_publ_flag
F1 C2 C3 118.52(17) . . ?
F1 C2 C7 118.49(17) . . ?
C3 C2 C7 123.00(18) . . ?
C2 C3 C4 118.19(18) . . ?
C2 C3 H3 120.9 . . ?
C4 C3 H3 120.9 . . ?
C5 C4 C3 120.70(18) . . ?
C5 C4 H4 119.6 . . ?
C3 C4 H4 119.6 . . ?
C6 C5 C4 119.26(18) . . ?
C6 C5 H5 120.4 . . ?
C4 C5 H5 120.4 . . ?
C7 C6 C5 121.08(17) . . ?
C7 C6 N8 119.09(16) . . ?
C5 C6 N8 119.83(16) . . ?
C2 C7 C6 117.76(17) . . ?
C2 C7 H7 121.1 . . ?
C6 C7 H7 121.1 . . ?
C9 N8 C18 126.67(14) . . ?
C9 N8 C6 117.08(14) . . ?
C18 N8 C6 116.15(13) . . ?
O10 C9 N8 119.83(16) . . ?
O10 C9 C11 120.36(15) . . ?
N8 C9 C11 119.73(15) . . ?
C16 C11 C12 117.24(17) . . ?
C16 C11 C9 124.10(16) . . ?
C12 C11 C9 118.47(16) . . ?
C13 C12 C11 120.68(18) . . ?
C13 C12 H12 119.7 . . ?
C11 C12 H12 119.7 . . ?
C12 C13 C14 120.31(19) . . ?
C12 C13 H13 119.8 . . ?
C14 C13 H13 119.8 . . ?
C15 C14 C13 119.98(18) . . ?
C15 C14 H14 120.0 . . ?
C13 C14 H14 120.0 . . ?
C16 C15 C14 118.70(19) . . ?
C16 C15 H15 120.7 . . ?
C14 C15 H15 120.7 . . ?
F17 C16 C15 118.48(17) . . ?
F17 C16 C11 118.44(16) . . ?
C15 C16 C11 123.08(18) . . ?
O19 C18 O20 128.26(16) . . ?
O19 C18 N8 121.46(16) . . ?
O20 C18 N8 110.23(14) . . ?
C18 O20 C21 121.32(13) . . ?
O20 C21 C23 101.52(13) . . ?
O20 C21 C22 110.15(14) . . ?
C23 C21 C22 111.58(17) . . ?
O20 C21 C24 109.75(14) . . ?
C23 C21 C24 111.01(15) . . ?
C22 C21 C24 112.31(16) . . ?
C21 C22 H22A 109.5 . . ?
C21 C22 H22B 109.5 . . ?
H22A C22 H22B 109.5 . . ?
C21 C22 H22C 109.5 . . ?
H22A C22 H22C 109.5 . . ?
H22B C22 H22C 109.5 . . ?
C21 C23 H23A 109.5 . . ?
C21 C23 H23B 109.5 . . ?
H23A C23 H23B 109.5 . . ?
C21 C23 H23C 109.5 . . ?
H23A C23 H23C 109.5 . . ?
H23B C23 H23C 109.5 . . ?
C21 C24 H24A 109.5 . . ?
C21 C24 H24B 109.5 . . ?
H24A C24 H24B 109.5 . . ?
C21 C24 H24C 109.5 . . ?
H24A C24 H24C 109.5 . . ?
H24B C24 H24C 109.5 . . ?
F51 C52 C53 119.37(18) . . ?
F51 C52 C57 117.34(19) . . ?
C53 C52 C57 123.28(18) . . ?
C52 C53 C54 117.97(18) . . ?
C52 C53 H53 121.0 . . ?
C54 C53 H53 121.0 . . ?
C53 C54 C55 121.13(19) . . ?
C53 C54 H54 119.4 . . ?
C55 C54 H54 119.4 . . ?
C54 C55 C56 119.41(17) . . ?
C54 C55 H55 120.3 . . ?
C56 C55 H55 120.3 . . ?
C57 C56 C55 121.07(16) . . ?
C57 C56 N58 118.99(16) . . ?
C55 C56 N58 119.94(15) . . ?
C56 C57 C52 117.14(18) . . ?
C56 C57 H57 121.4 . . ?
C52 C57 H57 121.4 . . ?
C59 N58 C68 126.77(15) . . ?
C59 N58 C56 116.76(14) . . ?
C68 N58 C56 116.30(14) . . ?
O60 C59 N58 119.86(16) . . ?
O60 C59 C61B 120.60(17) . . ?
N58 C59 C61B 119.33(16) . . ?
O60 C59 C61A 120.60(17) . . ?
N58 C59 C61A 119.33(16) . . ?
C66A C61A C62A 117.32(17) . . ?
C66A C61A C59 119.56(17) . . ?
C62A C61A C59 122.73(17) . . ?
C63A C62A C61A 121.13(19) . . ?
C63A C62A H62A 119.4 . . ?
C61A C62A H62A 119.4 . . ?
C62A C63A C64A 119.6(2) . . ?
C62A C63A H63A 120.2 . . ?
C64A C63A H63A 120.2 . . ?
C65A C64A C63A 120.60(18) . . ?
C65A C64A H64A 119.7 . . ?
C63A C64A H64A 119.7 . . ?
C66A C65A C64A 118.20(19) . . ?
C66A C65A H65A 120.9 . . ?
C64A C65A H65A 120.9 . . ?
F67A C66A C65A 118.57(18) . . ?
F67A C66A C61A 118.15(17) . . ?
C65A C66A C61A 123.16(19) . . ?
C66B C61B C62B 117.32(17) . . ?
C66B C61B C59 119.56(17) . . ?
C62B C61B C59 122.73(17) . . ?
F67B C62B C63B 127.0(3) . . ?
F67B C62B C61B 111.0(3) . . ?
C63B C62B C61B 121.13(19) . . ?
C62B C63B C64B 119.6(2) . . ?
C62B C63B H63B 120.2 . . ?
C64B C63B H63B 120.2 . . ?
C65B C64B C63B 120.60(18) . . ?
C65B C64B H64B 119.7 . . ?
C63B C64B H64B 119.7 . . ?
C66B C65B C64B 118.20(19) . . ?
C66B C65B H65B 120.9 . . ?
C64B C65B H65B 120.9 . . ?
C65B C66B C61B 123.16(19) . . ?
C65B C66B H66B 118.4 . . ?
C61B C66B H66B 118.4 . . ?
O69 C68 O70 127.85(16) . . ?
O69 C68 N58 120.76(16) . . ?
O70 C68 N58 111.35(15) . . ?
C68 O70 C71 120.56(13) . . ?
O70 C71 C72 110.05(14) . . ?
O70 C71 C74 109.39(15) . . ?
C72 C71 C74 112.50(17) . . ?
O70 C71 C73 101.24(14) . . ?
C72 C71 C73 111.27(17) . . ?
C74 C71 C73 111.81(17) . . ?
C71 C72 H72A 109.5 . . ?
C71 C72 H72B 109.5 . . ?
H72A C72 H72B 109.5 . . ?
C71 C72 H72C 109.5 . . ?
H72A C72 H72C 109.5 . . ?
H72B C72 H72C 109.5 . . ?
C71 C73 H73A 109.5 . . ?
C71 C73 H73B 109.5 . . ?
H73A C73 H73B 109.5 . . ?
C71 C73 H73C 109.5 . . ?
H73A C73 H73C 109.5 . . ?
H73B C73 H73C 109.5 . . ?
C71 C74 H74A 109.5 . . ?
C71 C74 H74B 109.5 . . ?
H74A C74 H74B 109.5 . . ?
C71 C74 H74C 109.5 . . ?
H74A C74 H74C 109.5 . . ?
H74B C74 H74C 109.5 . . ?

loop_
_geom_bond_atom_site_label_1
_geom_bond_atom_site_label_2
_geom_bond_distance
_geom_bond_site_symmetry_2
_geom_bond_publ_flag
F1 C2 1.358(2) . ?
C2 C3 1.368(3) . ?
C2 C7 1.376(3) . ?
C3 C4 1.385(3) . ?
C3 H3 0.9500 . ?
C4 C5 1.383(3) . ?
C4 H4 0.9500 . ?
C5 C6 1.383(3) . ?
C5 H5 0.9500 . ?
C6 C7 1.382(2) . ?
C6 N8 1.450(2) . ?
C7 H7 0.9500 . ?
N8 C9 1.397(2) . ?
N8 C18 1.419(2) . ?
C9 O10 1.214(2) . ?
C9 C11 1.488(2) . ?
C11 C16 1.382(3) . ?
C11 C12 1.393(2) . ?
C12 C13 1.382(3) . ?
C12 H12 0.9500 . ?
C13 C14 1.386(3) . ?
C13 H13 0.9500 . ?
C14 C15 1.378(3) . ?
C14 H14 0.9500 . ?
C15 C16 1.376(3) . ?
C15 H15 0.9500 . ?
C16 F17 1.357(2) . ?
C18 O19 1.198(2) . ?
C18 O20 1.322(2) . ?
O20 C21 1.495(2) . ?
C21 C23 1.512(3) . ?
C21 C22 1.517(3) . ?
C21 C24 1.520(3) . ?
C22 H22A 0.9800 . ?
C22 H22B 0.9800 . ?
C22 H22C 0.9800 . ?
C23 H23A 0.9800 . ?
C23 H23B 0.9800 . ?
C23 H23C 0.9800 . ?
C24 H24A 0.9800 . ?
C24 H24B 0.9800 . ?
C24 H24C 0.9800 . ?
F51 C52 1.355(2) . ?
C52 C53 1.363(3) . ?
C52 C57 1.387(3) . ?
C53 C54 1.371(3) . ?
C53 H53 0.9500 . ?
C54 C55 1.378(3) . ?
C54 H54 0.9500 . ?
C55 C56 1.380(2) . ?
C55 H55 0.9500 . ?
C56 C57 1.378(2) . ?
C56 N58 1.450(2) . ?
C57 H57 0.9500 . ?
N58 C59 1.400(2) . ?
N58 C68 1.414(2) . ?
C59 O60 1.213(2) . ?
C59 C61B 1.494(2) . ?
C59 C61A 1.494(2) . ?
C61A C66A 1.382(3) . ?
C61A C62A 1.388(3) . ?
C62A C63A 1.377(3) . ?
C62A H62A 0.9500 . ?
C63A C64A 1.386(3) . ?
C63A H63A 0.9500 . ?
C64A C65A 1.382(3) . ?
C64A H64A 0.9500 . ?
C65A C66A 1.369(3) . ?
C65A H65A 0.9500 . ?
C66A F67A 1.336(2) . ?
C61B C66B 1.382(3) . ?
C61B C62B 1.388(3) . ?
C62B F67B 1.312(6) . ?
C62B C63B 1.377(3) . ?
C63B C64B 1.386(3) . ?
C63B H63B 0.9500 . ?
C64B C65B 1.382(3) . ?
C64B H64B 0.9500 . ?
C65B C66B 1.369(3) . ?
C65B H65B 0.9500 . ?
C66B H66B 0.9500 . ?
C68 O69 1.195(2) . ?
C68 O70 1.319(2) . ?
O70 C71 1.498(2) . ?
C71 C72 1.510(3) . ?
C71 C74 1.510(3) . ?
C71 C73 1.512(3) . ?
C72 H72A 0.9800 . ?
C72 H72B 0.9800 . ?
C72 H72C 0.9800 . ?
C73 H73A 0.9800 . ?
C73 H73B 0.9800 . ?
C73 H73C 0.9800 . ?
C74 H74A 0.9800 . ?
C74 H74B 0.9800 . ?
C74 H74C 0.9800 . ?

loop_
_geom_torsion_atom_site_label_1
_geom_torsion_atom_site_label_2
_geom_torsion_atom_site_label_3
_geom_torsion_atom_site_label_4
_geom_torsion
_geom_torsion_site_symmetry_1
_geom_torsion_site_symmetry_2
_geom_torsion_site_symmetry_3
_geom_torsion_site_symmetry_4
_geom_torsion_publ_flag
F1 C2 C3 C4 178.36(16) . . . . ?
C7 C2 C3 C4 -1.0(3) . . . . ?
C2 C3 C4 C5 -0.2(3) . . . . ?
C3 C4 C5 C6 0.8(3) . . . . ?
C4 C5 C6 C7 -0.2(3) . . . . ?
C4 C5 C6 N8 -179.82(16) . . . . ?
F1 C2 C7 C6 -177.80(15) . . . . ?
C3 C2 C7 C6 1.5(3) . . . . ?
C5 C6 C7 C2 -0.9(3) . . . . ?
N8 C6 C7 C2 178.69(15) . . . . ?
C7 C6 N8 C9 -74.0(2) . . . . ?
C5 C6 N8 C9 105.61(19) . . . . ?
C7 C6 N8 C18 109.22(18) . . . . ?
C5 C6 N8 C18 -71.2(2) . . . . ?
C18 N8 C9 O10 163.14(16) . . . . ?
C6 N8 C9 O10 -13.3(3) . . . . ?
C18 N8 C9 C11 -20.1(3) . . . . ?
C6 N8 C9 C11 163.47(15) . . . . ?
O10 C9 C11 C16 127.2(2) . . . . ?
N8 C9 C11 C16 -49.5(2) . . . . ?
O10 C9 C11 C12 -47.7(2) . . . . ?
N8 C9 C11 C12 135.60(18) . . . . ?
C16 C11 C12 C13 1.6(3) . . . . ?
C9 C11 C12 C13 176.83(16) . . . . ?
C11 C12 C13 C14 -1.3(3) . . . . ?
C12 C13 C14 C15 0.5(3) . . . . ?
C13 C14 C15 C16 0.0(3) . . . . ?
C14 C15 C16 F17 -179.54(16) . . . . ?
C14 C15 C16 C11 0.4(3) . . . . ?
C12 C11 C16 F17 178.78(15) . . . . ?
C9 C11 C16 F17 3.8(3) . . . . ?
C12 C11 C16 C15 -1.2(3) . . . . ?
C9 C11 C16 C15 -176.12(17) . . . . ?
C9 N8 C18 O19 159.70(18) . . . . ?
C6 N8 C18 O19 -23.9(2) . . . . ?
C9 N8 C18 O20 -22.5(2) . . . . ?
C6 N8 C18 O20 153.90(15) . . . . ?
O19 C18 O20 C21 -9.3(3) . . . . ?
N8 C18 O20 C21 173.10(13) . . . . ?
C18 O20 C21 C23 -176.63(15) . . . . ?
C18 O20 C21 C22 -58.3(2) . . . . ?
C18 O20 C21 C24 65.8(2) . . . . ?
F51 C52 C53 C54 178.07(18) . . . . ?
C57 C52 C53 C54 -1.1(3) . . . . ?
C52 C53 C54 C55 1.2(3) . . . . ?
C53 C54 C55 C56 -0.6(3) . . . . ?
C54 C55 C56 C57 -0.1(3) . . . . ?
C54 C55 C56 N58 179.32(17) . . . . ?
C55 C56 C57 C52 0.2(3) . . . . ?
N58 C56 C57 C52 -179.23(16) . . . . ?
F51 C52 C57 C56 -178.76(17) . . . . ?
C53 C52 C57 C56 0.4(3) . . . . ?
C57 C56 N58 C59 -106.58(19) . . . . ?
C55 C56 N58 C59 74.0(2) . . . . ?
C57 C56 N58 C68 69.0(2) . . . . ?
C55 C56 N58 C68 -110.45(19) . . . . ?
C68 N58 C59 O60 -161.30(18) . . . . ?
C56 N58 C59 O60 13.7(3) . . . . ?
C68 N58 C59 C61B 24.0(3) . . . . ?
C56 N58 C59 C61B -160.94(16) . . . . ?
C68 N58 C59 C61A 24.0(3) . . . . ?
C56 N58 C59 C61A -160.94(16) . . . . ?
O60 C59 C61A C66A 56.9(3) . . . . ?
N58 C59 C61A C66A -128.49(19) . . . . ?
O60 C59 C61A C62A -115.8(2) . . . . ?
N58 C59 C61A C62A 58.8(2) . . . . ?
C66A C61A C62A C63A 0.6(3) . . . . ?
C59 C61A C62A C63A 173.46(18) . . . . ?
C61A C62A C63A C64A 0.6(3) . . . . ?
C62A C63A C64A C65A -0.7(3) . . . . ?
C63A C64A C65A C66A -0.5(3) . . . . ?
C64A C65A C66A F67A 177.73(19) . . . . ?
C64A C65A C66A C61A 1.8(3) . . . . ?
C62A C61A C66A F67A -177.84(17) . . . . ?
C59 C61A C66A F67A 9.1(3) . . . . ?
C62A C61A C66A C65A -1.9(3) . . . . ?
C59 C61A C66A C65A -174.94(18) . . . . ?
O60 C59 C61B C66B 56.9(3) . . . . ?
N58 C59 C61B C66B -128.49(19) . . . . ?
O60 C59 C61B C62B -115.8(2) . . . . ?
N58 C59 C61B C62B 58.8(2) . . . . ?
C66B C61B C62B F67B 170.7(3) . . . . ?
C59 C61B C62B F67B -16.4(4) . . . . ?
C66B C61B C62B C63B 0.6(3) . . . . ?
C59 C61B C62B C63B 173.46(18) . . . . ?
F67B C62B C63B C64B -167.8(4) . . . . ?
C61B C62B C63B C64B 0.6(3) . . . . ?
C62B C63B C64B C65B -0.7(3) . . . . ?
C63B C64B C65B C66B -0.5(3) . . . . ?
C64B C65B C66B C61B 1.8(3) . . . . ?
C62B C61B C66B C65B -1.9(3) . . . . ?
C59 C61B C66B C65B -174.94(18) . . . . ?
C59 N58 C68 O69 -167.86(17) . . . . ?
C56 N58 C68 O69 17.1(2) . . . . ?
C59 N58 C68 O70 14.2(2) . . . . ?
C56 N58 C68 O70 -160.86(14) . . . . ?
O69 C68 O70 C71 13.7(3) . . . . ?
N58 C68 O70 C71 -168.50(14) . . . . ?
C68 O70 C71 C72 -66.4(2) . . . . ?
C68 O70 C71 C74 57.6(2) . . . . ?
C68 O70 C71 C73 175.78(16) . . . . ?
